data_1545295
loop_
_publ_author_name
'Kong, Fan-Dong'
'Ma, Qing-Yun'
'Huang, Sheng-Zhuo'
'Wang, Pei'
'Wang, Jun-Feng'
'Zhou, Li-Man'
'Yuan, Jing-Zhe'
'Dai, Hao-Fu'
'Zhao, You-Xing'

_publ_section_title
;
 Chrodrimanins K-N and Related Meroterpenoids from the Fungus Penicillium
 sp. SCS-KFD09 Isolated from a Marine Worm, Sipunculus nudus.
;
_journal_issue 4
_journal_name_full 'Journal of natural products'
_journal_page_first 1039
_journal_page_last 1047
_journal_paper_doi 10.1021/acs.jnatprod.6b01061
_journal_volume 80
_journal_year 2017
_chemical_formula_moiety 'H2 O, C25 H34 O6'
_chemical_formula_sum 'C25 H36 O7'
_chemical_formula_weight 448.54
_chemical_name_systematic
;
 ? 
;
_space_group_crystal_system orthorhombic
_space_group_IT_number 19
_space_group_name_Hall 'P 2ac 2ab'
_space_group_name_H-M_alt 'P 21 21 21'
_symmetry_space_group_name_Hall 'P 2ac 2ab'
_symmetry_space_group_name_H-M 'P 21 21 21'
_atom_sites_solution_hydrogens mixed
_atom_sites_solution_primary dual
_audit_creation_date 2016-09-19
_audit_creation_method
;
Olex2 1.2
(compiled 2016.08.25 svn.r3337 for OlexSys, GUI svn.r5221)
;
_cell_angle_alpha 90
_cell_angle_beta 90
_cell_angle_gamma 90
_cell_formula_units_Z 4
_cell_length_a 11.144(8)
_cell_length_b 16.201(12)
_cell_length_c 12.443(10)
_cell_measurement_reflns_used 988
_cell_measurement_temperature 296(2)
_cell_measurement_theta_max 20.41
_cell_measurement_theta_min 2.51
_cell_volume 2247(3)
_computing_cell_refinement 'Bruker SAINT'
_computing_data_collection 'Bruker APEX2'
_computing_data_reduction 'Bruker SAINT'
_computing_molecular_graphics 'Olex2 (Dolomanov et al., 2009)'
_computing_publication_material 'Olex2 (Dolomanov et al., 2009)'
_computing_structure_refinement 'ShelXL (Sheldrick, 2015)'
_computing_structure_solution 'ShelXT (Sheldrick, 2015)'
_diffrn_ambient_temperature 296.15
_diffrn_measured_fraction_theta_full 1.000
_diffrn_measured_fraction_theta_max 0.998
_diffrn_measurement_device_type 'Bruker APEX-II CCD'
_diffrn_measurement_method '\f and \w scans'
_diffrn_radiation_monochromator graphite
_diffrn_radiation_type MoK\a
_diffrn_radiation_wavelength 0.71073
_diffrn_reflns_av_R_equivalents 0.1203
_diffrn_reflns_av_unetI/netI 0.1579
_diffrn_reflns_Laue_measured_fraction_full 1.000
_diffrn_reflns_Laue_measured_fraction_max 0.998
_diffrn_reflns_limit_h_max 14
_diffrn_reflns_limit_h_min -10
_diffrn_reflns_limit_k_max 21
_diffrn_reflns_limit_k_min -21
_diffrn_reflns_limit_l_max 16
_diffrn_reflns_limit_l_min -16
_diffrn_reflns_number 17003
_diffrn_reflns_point_group_measured_fraction_full 1.000
_diffrn_reflns_point_group_measured_fraction_max 0.995
_diffrn_reflns_theta_full 25.242
_diffrn_reflns_theta_max 28.554
_diffrn_reflns_theta_min 2.064
_diffrn_standards_number 0
_exptl_absorpt_coefficient_mu 0.096
_exptl_absorpt_correction_T_max 0.9886
_exptl_absorpt_correction_T_min 0.9820
_exptl_absorpt_correction_type none
_exptl_crystal_colour colourless
_exptl_crystal_colour_primary colourless
_exptl_crystal_density_diffrn 1.326
_exptl_crystal_density_method 'not measured'
_exptl_crystal_description Prism
_exptl_crystal_F_000 968
_exptl_crystal_size_max 0.19
_exptl_crystal_size_mid 0.12
_exptl_crystal_size_min 0.12
_refine_diff_density_max 0.273
_refine_diff_density_min -0.263
_refine_diff_density_rms 0.052
_refine_ls_abs_structure_details
;
 Flack x determined using 625 quotients [(I+)-(I-)]/[(I+)+(I-)]
 (Parsons, Flack and Wagner, Acta Cryst. B69 (2013) 249-259).
;
_refine_ls_abs_structure_Flack 0.1(10)
_refine_ls_extinction_method none
_refine_ls_goodness_of_fit_ref 0.930
_refine_ls_hydrogen_treatment constr
_refine_ls_matrix_type full
_refine_ls_number_parameters 300
_refine_ls_number_reflns 5696
_refine_ls_number_restraints 0
_refine_ls_restrained_S_all 0.930
_refine_ls_R_factor_all 0.2116
_refine_ls_R_factor_gt 0.0695
_refine_ls_shift/su_max 0.000
_refine_ls_shift/su_mean 0.000
_refine_ls_structure_factor_coef Fsqd
_refine_ls_weighting_details 'w=1/[\s^2^(Fo^2^)+(0.0737P)^2^] where P=(Fo^2^+2Fc^2^)/3'
_refine_ls_weighting_scheme calc
_refine_ls_wR_factor_gt 0.1364
_refine_ls_wR_factor_ref 0.1879
_reflns_Friedel_coverage 0.776
_reflns_Friedel_fraction_full 1.000
_reflns_Friedel_fraction_max 0.993
_reflns_number_gt 2173
_reflns_number_total 5696
_reflns_threshold_expression 'I > 2\s(I)'
_cod_data_source_file np6b01061_si_006.cif
_cod_data_source_block kfd_9_3
_cod_depositor_comments 'Adding full bibliography for 1545294--1545297.cif.'
_cod_database_code 1545295
_shelx_space_group_comment
;
The symmetry employed for this shelxl refinement is uniquely defined
by the following loop, which should always be used as a source of
symmetry information in preference to the above space-group names.
They are only intended as comments.
;
_shelx_estimated_absorpt_t_max 0.989
_shelx_estimated_absorpt_t_min 0.982
_olex2_refinement_description
;
1. Fixed Uiso
 At 1.2 times of:
  All C(H) groups, All C(H,H) groups
 At 1.5 times of:
  All C(H,H,H) groups, All O(H) groups, All O(H,H) groups
2.a Free rotating group:
 O0AA(H0AB,H0AA)
2.b Ternary CH refined with riding coordinates:
 C3(H3), C5(H5), C7(H7), C8'(H8'), C9(H9)
2.c Secondary CH2 refined with riding coordinates:
 C1(H1A,H1B), C2(H2A,H2B), C6(H6A,H6B), C7'(H7'A,H7'B), C11(H11A,H11B)
2.d Aromatic/amide H refined with riding coordinates:
 C5'(H5')
2.e Idealised Me refined as rotating group:
 C9'(H9'A,H9'B,H9'C), C12(H12A,H12B,H12C), C13(H13A,H13B,H13C), C14(H14A,H14B,
 H14C), C15(H15A,H15B,H15C)
2.f Idealised tetrahedral OH refined as rotating group:
 O1(H1), O2(H2), O4(H4)
;
_shelx_shelxl_version_number 2014/7
_olex2_submission_special_instructions 'No special instructions were received'

loop_
_space_group_symop_operation_xyz
'x, y, z'
'-x+1/2, -y, z+1/2'
'-x, y+1/2, -z+1/2'
'x+1/2, -y+1/2, -z'

loop_
_atom_site_label
_atom_site_type_symbol
_atom_site_fract_x
_atom_site_fract_y
_atom_site_fract_z
_atom_site_U_iso_or_equiv
_atom_site_adp_type
_atom_site_occupancy
_atom_site_site_symmetry_order
_atom_site_calc_flag
_atom_site_refinement_flags_posn
O0AA O -0.2997(7) -0.7503(5) -0.8102(9) 0.155(3) Uani 1 1 d .
H0AB H -0.3273 -0.7945 -0.8373 0.232 Uiso 1 1 d G
H0AA H -0.3575 -0.7200 -0.7893 0.232 Uiso 1 1 d G
O1 O -0.3922(6) -0.3428(3) -0.4015(4) 0.0937(19) Uani 1 1 d .
H1 H -0.3389 -0.3212 -0.3657 0.141 Uiso 1 1 calc GR
O2 O -0.4281(5) -0.7526(3) -0.6126(3) 0.0681(14) Uani 1 1 d .
H2 H -0.4292 -0.8024 -0.6008 0.102 Uiso 1 1 calc GR
O3 O -0.4201(3) -0.8220(2) -0.4274(3) 0.0463(10) Uani 1 1 d .
O4 O -0.2903(5) -1.0715(2) -0.2893(4) 0.0722(15) Uani 1 1 d .
H4 H -0.2424 -1.0910 -0.2462 0.108 Uiso 1 1 calc GR
O5 O -0.1098(5) -1.0692(3) -0.1574(4) 0.0740(15) Uani 1 1 d .
O6 O -0.0522(4) -0.9550(3) -0.0806(3) 0.0592(12) Uani 1 1 d .
C1 C -0.2674(8) -0.5510(4) -0.3306(6) 0.084(3) Uani 1 1 d .
H1A H -0.1867 -0.5673 -0.3106 0.101 Uiso 1 1 calc R
H1B H -0.3202 -0.5648 -0.2713 0.101 Uiso 1 1 calc R
C1' C -0.2655(5) -0.8161(3) -0.2932(5) 0.0414(15) Uani 1 1 d .
C2 C -0.2701(8) -0.4584(4) -0.3478(7) 0.094(3) Uani 1 1 d .
H2A H -0.2484 -0.4309 -0.2813 0.113 Uiso 1 1 calc R
H2B H -0.2111 -0.4436 -0.4017 0.113 Uiso 1 1 calc R
C2' C -0.1949(6) -0.8612(3) -0.2223(5) 0.0407(15) Uani 1 1 d .
C3 C -0.3920(7) -0.4290(4) -0.3833(5) 0.065(2) Uani 1 1 d .
H3 H -0.4483 -0.4402 -0.3246 0.078 Uiso 1 1 calc R
C3' C -0.2008(6) -0.9471(4) -0.2200(5) 0.0479(16) Uani 1 1 d .
C4 C -0.4402(5) -0.4725(3) -0.4842(5) 0.0425(15) Uani 1 1 d .
C4' C -0.2822(6) -0.9881(3) -0.2880(5) 0.0487(17) Uani 1 1 d .
C5 C -0.4293(5) -0.5668(3) -0.4638(4) 0.0352(13) Uani 1 1 d .
H5 H -0.4820 -0.5773 -0.4022 0.042 Uiso 1 1 calc R
C5' C -0.3531(6) -0.9443(4) -0.3543(5) 0.0461(16) Uani 1 1 d .
H5' H -0.4071 -0.9715 -0.3989 0.055 Uiso 1 1 calc R
C6 C -0.4808(7) -0.6197(4) -0.5539(6) 0.067(2) Uani 1 1 d .
H6A H -0.5612 -0.6004 -0.5700 0.081 Uiso 1 1 calc R
H6B H -0.4324 -0.6117 -0.6178 0.081 Uiso 1 1 calc R
C6' C -0.3461(5) -0.8598(3) -0.3564(5) 0.0417(15) Uani 1 1 d .
C7 C -0.4865(6) -0.7112(3) -0.5295(5) 0.0446(15) Uani 1 1 d .
H7 H -0.5711 -0.7278 -0.5307 0.054 Uiso 1 1 calc R
C7' C -0.1061(6) -0.8208(4) -0.1487(4) 0.0496(17) Uani 1 1 d .
H7'A H -0.0303 -0.8140 -0.1860 0.059 Uiso 1 1 calc R
H7'B H -0.1351 -0.7664 -0.1290 0.059 Uiso 1 1 calc R
C8 C -0.4365(5) -0.7329(3) -0.4205(4) 0.0373(13) Uani 1 1 d .
C8' C -0.0870(6) -0.8707(3) -0.0500(5) 0.0512(17) Uani 1 1 d .
H8' H -0.1620 -0.8728 -0.0089 0.061 Uiso 1 1 calc R
C9 C -0.3140(5) -0.6946(3) -0.4050(4) 0.0358(14) Uani 1 1 d .
H9 H -0.2645 -0.7198 -0.4613 0.043 Uiso 1 1 calc R
C9' C 0.0104(6) -0.8399(4) 0.0206(5) 0.066(2) Uani 1 1 d .
H9'A H 0.0204 -0.8768 0.0803 0.100 Uiso 1 1 calc GR
H9'B H -0.0100 -0.7859 0.0467 0.100 Uiso 1 1 calc GR
H9'C H 0.0839 -0.8370 -0.0195 0.100 Uiso 1 1 calc GR
C10 C -0.3051(5) -0.5991(3) -0.4279(5) 0.0411(15) Uani 1 1 d .
C10' C -0.1195(6) -0.9947(4) -0.1528(5) 0.0540(18) Uani 1 1 d .
C11 C -0.2573(6) -0.7239(3) -0.3010(5) 0.0449(16) Uani 1 1 d .
H11A H -0.1738 -0.7071 -0.2987 0.054 Uiso 1 1 calc R
H11B H -0.2983 -0.6989 -0.2404 0.054 Uiso 1 1 calc R
C12 C -0.5253(6) -0.7199(4) -0.3296(5) 0.0570(18) Uani 1 1 d .
H12A H -0.6026 -0.7403 -0.3507 0.086 Uiso 1 1 calc GR
H12B H -0.5310 -0.6621 -0.3136 0.086 Uiso 1 1 calc GR
H12C H -0.4984 -0.7491 -0.2669 0.086 Uiso 1 1 calc GR
C13 C -0.5713(6) -0.4495(4) -0.4901(7) 0.082(2) Uani 1 1 d .
H13A H -0.6031 -0.4655 -0.5588 0.123 Uiso 1 1 calc GR
H13B H -0.5798 -0.3909 -0.4813 0.123 Uiso 1 1 calc GR
H13C H -0.6145 -0.4774 -0.4342 0.123 Uiso 1 1 calc GR
C14 C -0.3805(7) -0.4413(4) -0.5835(5) 0.069(2) Uani 1 1 d .
H14A H -0.2957 -0.4365 -0.5711 0.104 Uiso 1 1 calc GR
H14B H -0.4126 -0.3881 -0.6018 0.104 Uiso 1 1 calc GR
H14C H -0.3946 -0.4791 -0.6415 0.104 Uiso 1 1 calc GR
C15 C -0.2066(6) -0.5905(4) -0.5155(7) 0.084(3) Uani 1 1 d .
H15A H -0.1356 -0.6193 -0.4929 0.126 Uiso 1 1 calc GR
H15B H -0.1882 -0.5332 -0.5260 0.126 Uiso 1 1 calc GR
H15C H -0.2351 -0.6137 -0.5817 0.126 Uiso 1 1 calc GR

loop_
_atom_site_aniso_label
_atom_site_aniso_U_11
_atom_site_aniso_U_22
_atom_site_aniso_U_33
_atom_site_aniso_U_23
_atom_site_aniso_U_13
_atom_site_aniso_U_12
O0AA 0.154(7) 0.115(6) 0.195(9) 0.037(6) 0.020(7) 0.007(5)
O1 0.151(6) 0.033(3) 0.097(4) -0.006(3) -0.044(4) 0.016(3)
O2 0.108(4) 0.058(3) 0.038(2) -0.006(2) 0.002(3) 0.011(3)
O3 0.056(3) 0.036(2) 0.048(2) -0.0026(19) -0.010(2) 0.0002(19)
O4 0.107(5) 0.033(3) 0.077(4) 0.005(2) 0.001(3) -0.006(2)
O5 0.112(4) 0.035(3) 0.076(3) 0.011(2) -0.002(3) 0.015(2)
O6 0.079(3) 0.043(3) 0.055(3) 0.012(2) -0.004(3) 0.017(2)
C1 0.131(7) 0.034(4) 0.087(6) -0.002(4) -0.061(6) -0.004(4)
C1' 0.056(4) 0.028(3) 0.040(3) -0.002(3) 0.000(3) 0.000(3)
C2 0.137(8) 0.036(4) 0.108(7) -0.006(4) -0.075(6) 0.000(4)
C2' 0.052(4) 0.031(3) 0.039(3) 0.006(3) 0.003(3) 0.005(3)
C3 0.103(6) 0.035(4) 0.057(4) -0.005(3) -0.005(5) 0.009(4)
C3' 0.064(4) 0.038(4) 0.042(4) 0.010(3) 0.005(4) 0.006(3)
C4 0.047(4) 0.037(3) 0.043(3) 0.005(3) 0.000(3) 0.008(3)
C4' 0.070(5) 0.030(4) 0.045(4) 0.002(3) 0.011(4) -0.003(3)
C5 0.033(3) 0.040(3) 0.033(3) 0.005(2) 0.001(3) 0.003(2)
C5' 0.060(4) 0.034(3) 0.045(4) -0.002(3) 0.005(3) -0.008(3)
C6 0.090(6) 0.048(4) 0.063(5) 0.001(3) -0.037(4) -0.003(3)
C6' 0.050(4) 0.037(4) 0.038(4) 0.002(3) 0.007(3) -0.001(3)
C7 0.046(4) 0.041(4) 0.046(4) -0.002(3) -0.008(3) -0.001(3)
C7' 0.065(5) 0.037(3) 0.046(4) 0.006(3) -0.010(4) 0.007(3)
C8 0.040(4) 0.032(3) 0.040(3) -0.002(3) -0.008(3) 0.000(2)
C8' 0.069(5) 0.043(4) 0.041(4) 0.005(3) -0.003(4) 0.017(3)
C9 0.043(4) 0.031(3) 0.033(3) -0.003(2) -0.001(3) 0.001(2)
C9' 0.082(5) 0.066(4) 0.051(4) -0.006(4) -0.024(4) 0.022(4)
C10 0.046(4) 0.030(3) 0.047(4) 0.008(3) -0.006(3) -0.002(3)
C10' 0.074(5) 0.039(4) 0.049(4) 0.007(3) 0.006(4) 0.006(3)
C11 0.056(4) 0.035(3) 0.043(4) 0.003(3) -0.009(3) 0.003(3)
C12 0.066(5) 0.051(4) 0.054(4) 0.004(3) 0.012(4) -0.004(3)
C13 0.052(5) 0.064(5) 0.130(7) 0.012(5) -0.005(5) 0.019(4)
C14 0.100(6) 0.051(4) 0.057(4) 0.016(4) 0.014(5) 0.015(4)
C15 0.061(5) 0.060(4) 0.131(7) 0.044(5) 0.040(5) 0.016(4)

loop_
_atom_type_symbol
_atom_type_description
_atom_type_scat_dispersion_real
_atom_type_scat_dispersion_imag
_atom_type_scat_source
C C 0.0033 0.0016 'International Tables Vol C Tables 4.2.6.8 and 6.1.1.4'
H H 0.0000 0.0000 'International Tables Vol C Tables 4.2.6.8 and 6.1.1.4'
O O 0.0106 0.0060 'International Tables Vol C Tables 4.2.6.8 and 6.1.1.4'

loop_
_geom_angle_atom_site_label_1
_geom_angle_atom_site_label_2
_geom_angle_atom_site_label_3
_geom_angle
H0AB O0AA H0AA 109.5
C3 O1 H1 109.5
C7 O2 H2 109.5
C6' O3 C8 119.0(4)
C4' O4 H4 109.5
C10' O6 C8' 118.3(5)
H1A C1 H1B 107.7
C2 C1 H1A 108.9
C2 C1 H1B 108.9
C10 C1 H1A 108.9
C10 C1 H1B 108.9
C10 C1 C2 113.3(6)
C2' C1' C11 122.0(5)
C6' C1' C2' 117.3(5)
C6' C1' C11 120.7(5)
C1 C2 H2A 109.2
C1 C2 H2B 109.2
H2A C2 H2B 107.9
C3 C2 C1 111.9(6)
C3 C2 H2A 109.2
C3 C2 H2B 109.2
C1' C2' C3' 120.8(6)
C1' C2' C7' 122.1(5)
C3' C2' C7' 117.1(6)
O1 C3 C2 111.1(6)
O1 C3 H3 107.5
O1 C3 C4 108.8(5)
C2 C3 H3 107.5
C2 C3 C4 114.2(6)
C4 C3 H3 107.5
C2' C3' C4' 119.3(6)
C2' C3' C10' 120.8(6)
C4' C3' C10' 119.8(6)
C3 C4 C5 106.9(5)
C13 C4 C3 105.4(6)
C13 C4 C5 109.1(5)
C14 C4 C3 111.4(5)
C14 C4 C5 115.7(5)
C14 C4 C13 107.9(6)
O4 C4' C3' 121.4(6)
C5' C4' O4 118.7(6)
C5' C4' C3' 119.9(5)
C4 C5 H5 104.6
C6 C5 C4 113.8(5)
C6 C5 H5 104.6
C6 C5 C10 111.1(5)
C10 C5 C4 116.8(4)
C10 C5 H5 104.6
C4' C5' H5' 119.8
C4' C5' C6' 120.4(6)
C6' C5' H5' 119.8
C5 C6 H6A 108.6
C5 C6 H6B 108.6
H6A C6 H6B 107.5
C7 C6 C5 114.8(5)
C7 C6 H6A 108.6
C7 C6 H6B 108.6
O3 C6' C1' 122.3(5)
O3 C6' C5' 115.4(6)
C5' C6' C1' 122.3(6)
O2 C7 C6 107.6(5)
O2 C7 H7 107.8
O2 C7 C8 112.5(5)
C6 C7 H7 107.8
C8 C7 C6 113.1(5)
C8 C7 H7 107.8
C2' C7' H7'A 109.4
C2' C7' H7'B 109.4
H7'A C7' H7'B 108.0
C8' C7' C2' 111.2(5)
C8' C7' H7'A 109.4
C8' C7' H7'B 109.4
O3 C8 C7 102.9(4)
O3 C8 C9 107.6(4)
O3 C8 C12 105.3(4)
C7 C8 C9 110.6(5)
C7 C8 C12 113.4(5)
C9 C8 C12 115.9(5)
O6 C8' C7' 109.2(5)
O6 C8' H8' 109.1
O6 C8' C9' 105.8(5)
C7' C8' H8' 109.1
C9' C8' C7' 114.3(5)
C9' C8' H8' 109.1
C8 C9 H9 104.2
C8 C9 C10 115.9(4)
C8 C9 C11 110.8(5)
C10 C9 H9 104.2
C11 C9 H9 104.2
C11 C9 C10 115.8(5)
C8' C9' H9'A 109.5
C8' C9' H9'B 109.5
C8' C9' H9'C 109.5
H9'A C9' H9'B 109.5
H9'A C9' H9'C 109.5
H9'B C9' H9'C 109.5
C1 C10 C5 107.9(5)
C1 C10 C9 112.5(5)
C1 C10 C15 108.8(6)
C5 C10 C9 109.2(4)
C5 C10 C15 113.5(5)
C15 C10 C9 105.0(5)
O5 C10' O6 117.5(6)
O5 C10' C3' 123.8(7)
O6 C10' C3' 118.8(6)
C1' C11 C9 110.0(5)
C1' C11 H11A 109.7
C1' C11 H11B 109.7
C9 C11 H11A 109.7
C9 C11 H11B 109.7
H11A C11 H11B 108.2
C8 C12 H12A 109.5
C8 C12 H12B 109.5
C8 C12 H12C 109.5
H12A C12 H12B 109.5
H12A C12 H12C 109.5
H12B C12 H12C 109.5
C4 C13 H13A 109.5
C4 C13 H13B 109.5
C4 C13 H13C 109.5
H13A C13 H13B 109.5
H13A C13 H13C 109.5
H13B C13 H13C 109.5
C4 C14 H14A 109.5
C4 C14 H14B 109.5
C4 C14 H14C 109.5
H14A C14 H14B 109.5
H14A C14 H14C 109.5
H14B C14 H14C 109.5
C10 C15 H15A 109.5
C10 C15 H15B 109.5
C10 C15 H15C 109.5
H15A C15 H15B 109.5
H15A C15 H15C 109.5
H15B C15 H15C 109.5

loop_
_geom_bond_atom_site_label_1
_geom_bond_atom_site_label_2
_geom_bond_distance
O0AA H0AB 0.8501
O0AA H0AA 0.8502
O1 H1 0.8200
O1 C3 1.415(7)
O2 H2 0.8200
O2 C7 1.394(7)
O3 C6' 1.355(7)
O3 C8 1.457(6)
O4 H4 0.8200
O4 C4' 1.354(6)
O5 C10' 1.213(7)
O6 C8' 1.470(6)
O6 C10' 1.336(8)
C1 H1A 0.9700
C1 H1B 0.9700
C1 C2 1.515(8)
C1 C10 1.500(8)
C1' C2' 1.390(8)
C1' C6' 1.388(8)
C1' C11 1.500(7)
C2 H2A 0.9700
C2 H2B 0.9700
C2 C3 1.506(10)
C2' C3' 1.393(8)
C2' C7' 1.499(8)
C3 H3 0.9800
C3 C4 1.536(8)
C3' C4' 1.407(9)
C3' C10' 1.454(8)
C4 C5 1.554(7)
C4 C13 1.510(8)
C4 C14 1.492(8)
C4' C5' 1.344(8)
C5 H5 0.9800
C5 C6 1.523(8)
C5 C10 1.546(8)
C5' H5' 0.9300
C5' C6' 1.373(8)
C6 H6A 0.9700
C6 H6B 0.9700
C6 C7 1.515(7)
C7 H7 0.9800
C7 C8 1.508(8)
C7' H7'A 0.9700
C7' H7'B 0.9700
C7' C8' 1.487(7)
C8 C9 1.512(8)
C8 C12 1.518(7)
C8' H8' 0.9800
C8' C9' 1.483(8)
C9 H9 0.9800
C9 C10 1.576(7)
C9 C11 1.517(8)
C9' H9'A 0.9600
C9' H9'B 0.9600
C9' H9'C 0.9600
C10 C15 1.554(9)
C11 H11A 0.9700
C11 H11B 0.9700
C12 H12A 0.9600
C12 H12B 0.9600
C12 H12C 0.9600
C13 H13A 0.9600
C13 H13B 0.9600
C13 H13C 0.9600
C14 H14A 0.9600
C14 H14B 0.9600
C14 H14C 0.9600
C15 H15A 0.9600
C15 H15B 0.9600
C15 H15C 0.9600
